data_7201655
loop_
_publ_author_name
'Wood, Peter A.'
'Forgan, Ross S.'
'Lennie, Alistair R.'
'Parsons, Simon'
'Pidcock, Elna'
'Tasker, Peter A.'
'Warren, John E.'

_publ_section_title
;
 The effect of pressure and substituents on the size of
 pseudo-macrocyclic cavities in salicylaldoxime ligands
;
_journal_issue 2
_journal_name_full CrystEngComm
_journal_page_first 239
_journal_paper_doi 10.1039/b712397c
_journal_volume 10
_journal_year 2008
_chemical_formula_moiety 'C11 H15 N1 O2'
_chemical_formula_sum 'C11 H15 N O2'
_chemical_formula_weight 193.25
_chemical_name_common 3-tButylsalicylaldoxime
_chemical_name_systematic 3-tButylsalicylaldoxime
_space_group_IT_number 15
_symmetry_cell_setting monoclinic
_symmetry_space_group_name_Hall '-I 2ya'
_symmetry_space_group_name_H-M 'I 1 2/a 1'
_atom_sites_solution_hydrogens geom
_atom_sites_solution_primary direct
_audit_creation_date 06-12-18
_audit_creation_method CRYSTALS_ver_12.84
_cell_angle_alpha 90
_cell_angle_beta 95.325(5)
_cell_angle_gamma 90
_cell_formula_units_Z 8
_cell_length_a 14.3941(14)
_cell_length_b 6.3329(4)
_cell_length_c 18.7250(19)
_cell_measurement_reflns_used 1549
_cell_measurement_temperature 298
_cell_measurement_theta_max 15
_cell_measurement_theta_min 3
_cell_volume 1699.5(3)
_computing_cell_refinement 'SAINT (Siemens ,1995)'
_computing_data_collection 'SMART (Siemens, 1993)'
_computing_data_reduction 'SAINT (Siemens ,1995)'
_computing_molecular_graphics 'CAMERON (Watkin et al., 1996)'
_computing_publication_material 'CRYSTALS (Betteridge et al., 2003)'
_computing_structure_refinement 'CRYSTALS (Betteridge et al., 2003)'
_computing_structure_solution 'Model taken from 10kbar structure'
_diffrn_ambient_pressure 3400000
_diffrn_ambient_temperature 298
_diffrn_measured_fraction_theta_full 0.625
_diffrn_measured_fraction_theta_max 0.561
_diffrn_measurement_device_type 'Bruker-Nonius Apex II CCD'
_diffrn_measurement_method '\f & \w scans'
_diffrn_radiation_monochromator silicon
_diffrn_radiation_type synchrotron
_diffrn_radiation_wavelength 0.48690
_diffrn_reflns_av_R_equivalents 0.106
_diffrn_reflns_limit_h_max 15
_diffrn_reflns_limit_h_min -15
_diffrn_reflns_limit_k_max 7
_diffrn_reflns_limit_k_min -7
_diffrn_reflns_limit_l_max 21
_diffrn_reflns_limit_l_min -21
_diffrn_reflns_number 7914
_diffrn_reflns_theta_full 13.320
_diffrn_reflns_theta_max 17.760
_diffrn_reflns_theta_min 2.327
_diffrn_standards_number 0
_exptl_absorpt_coefficient_mu 0.104
_exptl_absorpt_correction_T_max 0.99
_exptl_absorpt_correction_T_min 0.07
_exptl_absorpt_correction_type multi-scan
_exptl_absorpt_process_details 'SADABS (Siemens, 1996)'
_exptl_crystal_colour colourless
_exptl_crystal_density_diffrn 1.510
_exptl_crystal_description block
_exptl_crystal_F_000 832
_exptl_crystal_recrystallization_method 'Recrystallisation by evaporation of hexane/chloroform solution'
_exptl_crystal_size_max 0.20
_exptl_crystal_size_mid 0.20
_exptl_crystal_size_min 0.12
_refine_diff_density_max 0.18
_refine_diff_density_min -0.20
_refine_ls_extinction_coef 2295.122
_refine_ls_extinction_method 'Larson (1970), Equation 22'
_refine_ls_goodness_of_fit_ref 0.9545
_refine_ls_hydrogen_treatment mixed
_refine_ls_matrix_type full
_refine_ls_number_parameters 134
_refine_ls_number_reflns 979
_refine_ls_number_restraints 4
_refine_ls_R_factor_all 0.0920
_refine_ls_R_factor_gt 0.0559
_refine_ls_shift/su_max 0.000059
_refine_ls_structure_factor_coef Fsqd
_refine_ls_weighting_details
;
Method, part 1, Chebychev polynomial, (Watkin, 1994, Prince, 1982)
[weight] = 1.0/[A~0~*T~0~(x)+A~1~*T~1~(x) ... +A~n-1~]*T~n-1~(x)]
where A~i~ are the Chebychev coefficients listed below and x= Fcalc/Fmax
Method = Robust Weighting (Prince, 1982)
W = [weight] * [1-(deltaF/6*sigmaF)^2^]^2^
A~i~ are:
116. 166. 108. 43.9 11.8
;
_refine_ls_weighting_scheme calc
_refine_ls_wR_factor_all 0.1838
_refine_ls_wR_factor_gt 0.1438
_refine_ls_wR_factor_ref 0.1838
_reflns_limit_h_max 15
_reflns_limit_h_min -12
_reflns_limit_k_max 7
_reflns_limit_k_min 0
_reflns_limit_l_max 21
_reflns_limit_l_min 0
_reflns_number_gt 637
_reflns_number_total 979
_reflns_threshold_expression I>2.0\s(I)
_oxford_diffrn_Wilson_B_factor 0.00
_oxford_diffrn_Wilson_scale 0.00
_oxford_refine_ls_scale 1.130(17)
_cod_data_source_file B712397C.txt
_cod_data_source_block tBu34kbar
_cod_depositor_comments
;
The following automatic conversions were performed:
'_symmetry_cell_setting' value 'Monoclinic' changed to 'monoclinic'
according to '/home/saulius/struct/CIF-dictionaries/cif_core.dic'
dictionary named 'cif_core.dic' version 2.4.1 from 2010-06-29.

Automatic conversion script
Id: cif_fix_enum 1527 2010-12-29 10:47:43Z saulius 
;
_cod_original_sg_symbol_H-M 'I 2/a'
_cod_original_formula_sum 'C11 H15 N1 O2'
_cod_database_code 7201655

loop_
_symmetry_equiv_pos_as_xyz
x,y,z
-x,-y,-z
x+1/2,y+1/2,z+1/2
-x+1/2,-y+1/2,-z+1/2
-x+1/2,y,-z
x+1/2,-y,z
-x+1,y+1/2,-z+1/2
x+1,-y+1/2,z+1/2

loop_
_atom_site_label
_atom_site_type_symbol
_atom_site_fract_x
_atom_site_fract_y
_atom_site_fract_z
_atom_site_U_iso_or_equiv
_atom_site_occupancy
_atom_site_adp_type
_atom_site_refinement_flags_posn
_atom_site_refinement_flags_adp
_atom_site_refinement_flags_occupancy
_atom_site_disorder_assembly
_atom_site_disorder_group
_atom_site_attached_hydrogens
O1 O 0.0836(3) 0.3421(4) 0.2950(2) 0.0376 1.0000 Uani D . . . . .
N2 N 0.1468(3) 0.4270(5) 0.2502(2) 0.0279 1.0000 Uani D . . . . .
C3 C 0.1201(4) 0.6106(5) 0.2278(3) 0.0347 1.0000 Uani . . . . . .
C4 C 0.1732(4) 0.7308(5) 0.1794(3) 0.0214 1.0000 Uani . . . . . .
C5 C 0.2535(4) 0.6529(5) 0.1529(3) 0.0222 1.0000 Uani D . . . . .
O5 O 0.2851(3) 0.4540(4) 0.17186(19) 0.0327 1.0000 Uani D . . . . .
C6 C 0.3050(4) 0.7692(5) 0.1071(3) 0.0281 1.0000 Uani . . . . . .
C61 C 0.3917(4) 0.6849(6) 0.0767(3) 0.0312 1.0000 Uani . . . . . .
C62 C 0.4668(4) 0.6147(6) 0.1359(3) 0.0389 1.0000 Uani . . . . . .
C63 C 0.3669(5) 0.4996(8) 0.0256(4) 0.0574 1.0000 Uani . . . . . .
C64 C 0.4389(5) 0.8546(8) 0.0359(4) 0.0480 1.0000 Uani . . . . . .
C7 C 0.2696(4) 0.9713(6) 0.0890(3) 0.0342 1.0000 Uani . . . . . .
C8 C 0.1901(4) 1.0509(6) 0.1143(3) 0.0350 1.0000 Uani . . . . . .
C9 C 0.1415(4) 0.9322(6) 0.1596(3) 0.0315 1.0000 Uani . . . . . .
H1 H 0.111(2) 0.238(7) 0.314(2) 0.0572 1.0000 Uiso D . . . . .
H3 H 0.0659 0.6701 0.2428 0.0398 1.0000 Uiso R . . . . .
H5 H 0.249(3) 0.397(5) 0.203(3) 0.0500 1.0000 Uiso D . . . . .
H621 H 0.5088 0.5224 0.1141 0.0595 1.0000 Uiso R . . . . .
H622 H 0.5007 0.7358 0.1564 0.0598 1.0000 Uiso R . . . . .
H623 H 0.4389 0.5391 0.1732 0.0597 1.0000 Uiso R . . . . .
H631 H 0.4233 0.4372 0.0120 0.0860 1.0000 Uiso R . . . . .
H632 H 0.3292 0.5497 -0.0164 0.0856 1.0000 Uiso R . . . . .
H633 H 0.3329 0.3954 0.0507 0.0859 1.0000 Uiso R . . . . .
H641 H 0.4979 0.8043 0.0220 0.0728 1.0000 Uiso R . . . . .
H642 H 0.4496 0.9806 0.0654 0.0731 1.0000 Uiso R . . . . .
H643 H 0.3993 0.8895 -0.0066 0.0733 1.0000 Uiso R . . . . .
H7 H 0.3018 1.0557 0.0581 0.0398 1.0000 Uiso R . . . . .
H8 H 0.1693 1.1867 0.1007 0.0405 1.0000 Uiso R . . . . .
H9 H 0.0885 0.9857 0.1781 0.0371 1.0000 Uiso R . . . . .

loop_
_atom_site_aniso_label
_atom_site_aniso_U_11
_atom_site_aniso_U_22
_atom_site_aniso_U_33
_atom_site_aniso_U_23
_atom_site_aniso_U_13
_atom_site_aniso_U_12
O1 0.031(3) 0.0312(16) 0.051(3) 0.0114(13) 0.005(3) -0.0046(13)
N2 0.020(4) 0.0289(17) 0.034(3) 0.0013(14) 0.000(3) -0.0060(15)
C3 0.038(5) 0.0241(19) 0.039(4) -0.0024(16) -0.013(4) -0.0021(17)
C4 0.017(4) 0.0251(19) 0.023(3) -0.0035(15) 0.006(4) -0.0019(17)
C5 0.024(5) 0.0216(18) 0.021(3) -0.0009(14) 0.004(4) -0.0042(17)
O5 0.035(3) 0.0218(13) 0.042(3) 0.0071(11) 0.008(3) 0.0025(12)
C6 0.028(5) 0.0272(19) 0.028(3) -0.0019(16) -0.006(4) -0.0003(19)
C61 0.026(4) 0.032(2) 0.035(4) 0.0069(16) -0.001(4) -0.0014(17)
C62 0.033(5) 0.038(2) 0.044(4) 0.0067(18) -0.006(4) 0.0011(18)
C63 0.046(6) 0.067(3) 0.057(5) -0.025(3) -0.006(5) 0.005(3)
C64 0.033(5) 0.059(3) 0.055(5) 0.031(2) 0.016(5) 0.005(2)
C7 0.036(5) 0.028(2) 0.036(4) 0.0051(16) -0.007(4) -0.0027(19)
C8 0.044(5) 0.0236(19) 0.036(4) 0.0033(16) -0.008(4) 0.001(2)
C9 0.028(5) 0.030(2) 0.036(4) -0.0031(17) -0.003(4) 0.0038(19)

loop_
_atom_type_symbol
_atom_type_scat_dispersion_real
_atom_type_scat_dispersion_imag
_atom_type_scat_Cromer_Mann_a1
_atom_type_scat_Cromer_Mann_b1
_atom_type_scat_Cromer_Mann_a2
_atom_type_scat_Cromer_Mann_b2
_atom_type_scat_Cromer_Mann_a3
_atom_type_scat_Cromer_Mann_b3
_atom_type_scat_Cromer_Mann_a4
_atom_type_scat_Cromer_Mann_b4
_atom_type_scat_Cromer_Mann_c
_atom_type_scat_source
C 0.0000 0.0010 2.3100 20.8439 1.0200 10.2075 1.5886 0.5687 0.8650 51.6512 0.2156 'International Tables Vol C 4.2.6.8 and 6.1.1.4'
H 0.0000 0.0000 0.4930 10.5109 0.3229 26.1257 0.1402 3.1424 0.0408 57.7998 0.0030 'International Tables Vol C 4.2.6.8 and 6.1.1.4'
N 0.0010 0.0020 12.2126 0.0057 3.1322 9.8933 2.0125 28.9975 1.1663 0.5826 -11.5290 'International Tables Vol C 4.2.6.8 and 6.1.1.4'
O 0.0030 0.0040 3.0485 13.2771 2.2868 5.7011 1.5463 0.3239 0.8670 32.9089 0.2508 'International Tables Vol C 4.2.6.8 and 6.1.1.4'

loop_
_geom_angle_atom_site_label_1
_geom_angle_site_symmetry_1
_geom_angle_atom_site_label_2
_geom_angle_site_symmetry_2
_geom_angle_atom_site_label_3
_geom_angle_site_symmetry_3
_geom_angle
_geom_angle_publ_flag
N2 . O1 . H1 . 105.0(10) no
O1 . N2 . C3 . 110.6(6) yes
N2 . C3 . C4 . 121.3(6) yes
N2 . C3 . H3 . 120.1 no
C4 . C3 . H3 . 118.7 no
C3 . C4 . C5 . 122.7(4) yes
C3 . C4 . C9 . 117.8(6) yes
C5 . C4 . C9 . 119.6(6) yes
C4 . C5 . O5 . 120.0(5) yes
C4 . C5 . C6 . 122.6(4) yes
O5 . C5 . C6 . 117.4(6) yes
C5 . O5 . H5 . 109.6(10) no
C5 . C6 . C61 . 123.2(4) yes
C5 . C6 . C7 . 115.2(6) yes
C61 . C6 . C7 . 121.5(6) yes
C6 . C61 . C62 . 112.3(5) yes
C6 . C61 . C63 . 110.6(4) yes
C62 . C61 . C63 . 109.6(3) yes
C6 . C61 . C64 . 111.3(4) yes
C62 . C61 . C64 . 104.4(4) yes
C63 . C61 . C64 . 108.5(6) yes
C61 . C62 . H621 . 107.4 no
C61 . C62 . H622 . 110.5 no
H621 . C62 . H622 . 109.7 no
C61 . C62 . H623 . 110.6 no
H621 . C62 . H623 . 109.2 no
H622 . C62 . H623 . 109.4 no
C61 . C63 . H631 . 109.0 no
C61 . C63 . H632 . 109.7 no
H631 . C63 . H632 . 110.2 no
C61 . C63 . H633 . 108.5 no
H631 . C63 . H633 . 109.1 no
H632 . C63 . H633 . 110.3 no
C61 . C64 . H641 . 110.4 no
C61 . C64 . H642 . 110.4 no
H641 . C64 . H642 . 109.1 no
C61 . C64 . H643 . 108.7 no
H641 . C64 . H643 . 108.7 no
H642 . C64 . H643 . 109.4 no
C6 . C7 . C8 . 123.1(6) yes
C6 . C7 . H7 . 118.5 no
C8 . C7 . H7 . 118.5 no
C7 . C8 . C9 . 120.0(4) yes
C7 . C8 . H8 . 119.9 no
C9 . C8 . H8 . 120.0 no
C4 . C9 . C8 . 119.5(6) yes
C4 . C9 . H9 . 119.6 no
C8 . C9 . H9 . 120.9 no

loop_
_geom_bond_atom_site_label_1
_geom_bond_site_symmetry_1
_geom_bond_atom_site_label_2
_geom_bond_site_symmetry_2
_geom_bond_distance
_geom_bond_publ_flag
O1 . N2 . 1.400(7) yes
O1 . H1 . 0.83(4) no
N2 . C3 . 1.283(5) yes
C3 . C4 . 1.454(9) yes
C3 . H3 . 0.932 no
C4 . C5 . 1.389(9) yes
C4 . C9 . 1.393(5) yes
C5 . O5 . 1.375(4) yes
C5 . C6 . 1.395(9) yes
O5 . H5 . 0.90(4) no
C6 . C61 . 1.516(9) yes
C6 . C7 . 1.407(5) yes
C61 . C62 . 1.540(5) yes
C61 . C63 . 1.535(6) yes
C61 . C64 . 1.516(9) yes
C62 . H621 . 0.959 no
C62 . H622 . 0.969 no
C62 . H623 . 0.965 no
C63 . H631 . 0.959 no
C63 . H632 . 0.968 no
C63 . H633 . 0.969 no
C64 . H641 . 0.965 no
C64 . H642 . 0.975 no
C64 . H643 . 0.960 no
C7 . C8 . 1.373(10) yes
C7 . H7 . 0.941 no
C8 . C9 . 1.373(10) yes
C8 . H8 . 0.938 no
C9 . H9 . 0.931 no

loop_
_cod_related_entry_id
_cod_related_entry_database
_cod_related_entry_code
1 ChemSpider 21195659
